data_1561457
loop_
_publ_author_name
'Cheng, Yue'
'Yang, Meng-Lin'
'Hu, Huai-Ming'
'Xu, Bing'
'Wang, Xiaofang'
'Xue, Ganglin'

_publ_section_title
;
 Syntheses, structures and luminescence for zinc coordination polymers
 based on a multifunctional 4&#x2032;-(3-carboxyphenyl)-
 3,2&#x2032;:6&#x2032;,3&#x2033;-terpyridine ligand
;
_journal_name_full 'Journal of Solid State Chemistry'
_journal_page_first 121
_journal_page_last 130
_journal_paper_doi 10.1016/j.jssc.2016.04.002
_journal_volume 239
_journal_year 2016
_chemical_formula_sum 'C31 H19 N3 O9 Zn2'
_chemical_formula_weight 708.23
_space_group_IT_number 2
_space_group_name_Hall '-P 1'
_space_group_name_H-M_alt 'P -1'
_symmetry_cell_setting triclinic
_symmetry_space_group_name_H-M 'P -1'
_atom_sites_solution_hydrogens geom
_atom_sites_solution_primary direct
_atom_sites_solution_secondary difmap
_audit_creation_method SHELXL-97
_cell_angle_alpha 106.361(4)
_cell_angle_beta 92.044(4)
_cell_angle_gamma 111.717(5)
_cell_formula_units_Z 2
_cell_length_a 10.207(2)
_cell_length_b 11.967(3)
_cell_length_c 12.771(3)
_cell_measurement_reflns_used 797
_cell_measurement_temperature 296(2)
_cell_measurement_theta_max 20.62
_cell_measurement_theta_min 2.65
_cell_volume 1373.3(5)
_computing_cell_refinement 'Bruker SAINT'
_computing_data_collection 'Bruker APEX2'
_computing_data_reduction 'Bruker SAINT'
_computing_molecular_graphics 'Bruker SHELXTL'
_computing_publication_material 'Bruker SHELXTL'
_computing_structure_refinement 'SHELXL-97 (Sheldrick, 1997)'
_computing_structure_solution 'SHELXS-97 (Sheldrick, 1990)'
_diffrn_ambient_temperature 296(2)
_diffrn_measured_fraction_theta_full 0.988
_diffrn_measured_fraction_theta_max 0.988
_diffrn_measurement_device_type 'Bruker APEX-II CCD'
_diffrn_measurement_method '\f and \w scans'
_diffrn_radiation_monochromator graphite
_diffrn_radiation_source 'fine-focus sealed tube'
_diffrn_radiation_type MoK\a
_diffrn_radiation_wavelength 0.71073
_diffrn_reflns_av_R_equivalents 0.0420
_diffrn_reflns_av_sigmaI/netI 0.1043
_diffrn_reflns_limit_h_max 12
_diffrn_reflns_limit_h_min -10
_diffrn_reflns_limit_k_max 8
_diffrn_reflns_limit_k_min -14
_diffrn_reflns_limit_l_max 15
_diffrn_reflns_limit_l_min -15
_diffrn_reflns_number 6909
_diffrn_reflns_theta_full 25.05
_diffrn_reflns_theta_max 25.05
_diffrn_reflns_theta_min 1.68
_diffrn_standards_decay_% 0
_diffrn_standards_interval_count 0
_diffrn_standards_interval_time 0
_diffrn_standards_number 0
_exptl_absorpt_coefficient_mu 1.812
_exptl_absorpt_correction_T_max 0.834
_exptl_absorpt_correction_T_min 0.756
_exptl_absorpt_correction_type multi-scan
_exptl_absorpt_process_details sadabs
_exptl_crystal_colour colorless
_exptl_crystal_density_diffrn 1.713
_exptl_crystal_density_method 'not measured'
_exptl_crystal_description block
_exptl_crystal_F_000 716
_exptl_crystal_size_max 0.22
_exptl_crystal_size_mid 0.12
_exptl_crystal_size_min 0.10
_refine_diff_density_max 0.625
_refine_diff_density_min -0.672
_refine_diff_density_rms 0.120
_refine_ls_extinction_method none
_refine_ls_goodness_of_fit_ref 0.972
_refine_ls_hydrogen_treatment mixed
_refine_ls_matrix_type full
_refine_ls_number_parameters 414
_refine_ls_number_reflns 4796
_refine_ls_number_restraints 3
_refine_ls_restrained_S_all 0.972
_refine_ls_R_factor_all 0.1140
_refine_ls_R_factor_gt 0.0624
_refine_ls_shift/su_max 0.008
_refine_ls_shift/su_mean 0.001
_refine_ls_structure_factor_coef Fsqd
_refine_ls_weighting_details 'calc w=1/[\s^2^(Fo^2^)+(0.1000P)^2^+-0.3352P] where P=(Fo^2^+2Fc^2^)/3'
_refine_ls_weighting_scheme calc
_refine_ls_wR_factor_gt 0.1564
_refine_ls_wR_factor_ref 0.1886
_reflns_number_gt 2895
_reflns_number_total 4796
_reflns_threshold_expression >2sigma(I)
_cod_data_source_file JSSC-2016-239-121.cif
_cod_data_source_block nw1739_0m
_cod_original_cell_volume 1373.3(6)
_cod_original_sg_symbol_H-M P-1
_cod_database_code 1561457

loop_
_symmetry_equiv_pos_as_xyz
'x, y, z'
'-x, -y, -z'

loop_
_atom_site_label
_atom_site_type_symbol
_atom_site_fract_x
_atom_site_fract_y
_atom_site_fract_z
_atom_site_U_iso_or_equiv
_atom_site_adp_type
_atom_site_occupancy
_atom_site_symmetry_multiplicity
_atom_site_calc_flag
_atom_site_refinement_flags
_atom_site_disorder_assembly
_atom_site_disorder_group
Zn1 Zn -0.10796(9) -0.10522(8) 0.29683(7) 0.0349(3) Uani 1 1 d . . .
Zn2 Zn -0.33519(9) 0.23108(9) 0.61810(7) 0.0366(3) Uani 1 1 d . . .
N1 N 0.0642(6) 0.0339(5) 0.2703(5) 0.0319(14) Uani 1 1 d . . .
N2 N 0.0031(6) 0.2055(6) 0.0500(5) 0.0332(15) Uani 1 1 d . . .
N3 N -0.3220(6) 0.1696(6) -0.2505(5) 0.0349(15) Uani 1 1 d . . .
O1 O 0.7253(6) 0.7689(5) 0.1919(4) 0.0501(15) Uani 1 1 d . . .
O2 O 0.7319(6) 0.9236(6) 0.1279(5) 0.0648(18) Uani 1 1 d . . .
O3 O -0.2095(6) -0.0197(5) 0.4015(4) 0.0496(15) Uani 1 1 d . . .
O4 O -0.3127(6) 0.0941(6) 0.5037(4) 0.0511(16) Uani 1 1 d . . .
O5 O 0.0076(6) 0.1609(5) 0.6066(4) 0.0476(15) Uani 1 1 d . . .
O6 O 0.2150(9) 0.3063(9) 0.6088(8) 0.155(5) Uani 1 1 d . . .
O7 O 0.2589(8) 0.6060(6) 0.4043(6) 0.073(2) Uani 1 1 d . . .
O8 O 0.0779(9) 0.5750(7) 0.2860(7) 0.094(3) Uani 1 1 d . . .
C1 C 0.1903(8) 0.0765(7) 0.3363(6) 0.0381(19) Uani 1 1 d . . .
H1 H 0.2020 0.0323 0.3829 0.046 Uiso 1 1 calc R . .
C2 C 0.3026(8) 0.1856(7) 0.3352(6) 0.0385(19) Uani 1 1 d . . .
H2 H 0.3880 0.2163 0.3829 0.046 Uiso 1 1 calc R . .
C3 C 0.2874(7) 0.2483(8) 0.2633(6) 0.040(2) Uani 1 1 d . . .
H3 H 0.3629 0.3212 0.2623 0.048 Uiso 1 1 calc R . .
C4 C 0.1609(7) 0.2039(7) 0.1927(5) 0.0316(17) Uani 1 1 d . . .
C5 C 0.0517(8) 0.0931(7) 0.1988(6) 0.0339(18) Uani 1 1 d . . .
H5 H -0.0337 0.0594 0.1504 0.041 Uiso 1 1 calc R . .
C6 C 0.1335(7) 0.2661(6) 0.1126(5) 0.0271(16) Uani 1 1 d . . .
C7 C 0.2370(8) 0.3736(7) 0.1012(6) 0.0343(18) Uani 1 1 d . . .
H7 H 0.3264 0.4111 0.1448 0.041 Uiso 1 1 calc R . .
C8 C 0.2061(7) 0.4248(7) 0.0240(6) 0.0320(17) Uani 1 1 d . . .
C9 C 0.0705(7) 0.3712(7) -0.0326(6) 0.0352(18) Uani 1 1 d . . .
H9 H 0.0432 0.4096 -0.0784 0.042 Uiso 1 1 calc R . .
C10 C -0.0269(7) 0.2594(7) -0.0219(6) 0.0313(17) Uani 1 1 d . . .
C11 C -0.1971(7) 0.2220(7) -0.1840(6) 0.039(2) Uani 1 1 d . . .
H11 H -0.1222 0.2840 -0.2011 0.046 Uiso 1 1 calc R . .
C12 C -0.1705(7) 0.1907(6) -0.0911(5) 0.0289(16) Uani 1 1 d . . .
C13 C -0.2803(7) 0.0930(8) -0.0702(6) 0.044(2) Uani 1 1 d . . .
H13 H -0.2680 0.0665 -0.0101 0.052 Uiso 1 1 calc R . .
C14 C -0.4095(8) 0.0358(8) -0.1419(6) 0.046(2) Uani 1 1 d . . .
H14 H -0.4847 -0.0296 -0.1291 0.056 Uiso 1 1 calc R . .
C15 C -0.4278(8) 0.0736(7) -0.2302(6) 0.0361(19) Uani 1 1 d . . .
H15 H -0.5147 0.0327 -0.2775 0.043 Uiso 1 1 calc R . .
C16 C 0.3161(7) 0.5366(6) 0.0011(5) 0.0294(17) Uani 1 1 d . . .
C17 C 0.2960(8) 0.5594(8) -0.0977(6) 0.045(2) Uani 1 1 d . . .
H17 H 0.2144 0.5046 -0.1488 0.054 Uiso 1 1 calc R . .
C18 C 0.3930(8) 0.6609(9) -0.1229(7) 0.055(2) Uani 1 1 d . . .
H18 H 0.3772 0.6731 -0.1903 0.066 Uiso 1 1 calc R . .
C19 C 0.5133(8) 0.7437(8) -0.0473(6) 0.044(2) Uani 1 1 d . . .
H19 H 0.5767 0.8144 -0.0622 0.052 Uiso 1 1 calc R . .
C20 C 0.5403(7) 0.7226(6) 0.0503(6) 0.0302(17) Uani 1 1 d . . .
C21 C 0.4419(8) 0.6178(7) 0.0725(6) 0.0352(18) Uani 1 1 d . . .
H21 H 0.4614 0.6020 0.1374 0.042 Uiso 1 1 calc R . .
C22 C 0.6767(8) 0.8156(9) 0.1290(7) 0.043(2) Uani 1 1 d . . .
C23 C -0.2131(8) 0.0858(7) 0.4478(6) 0.037(2) Uani 1 1 d . . .
C24 C -0.1137(7) 0.2031(7) 0.4255(5) 0.0328(18) Uani 1 1 d . . .
C25 C -0.1645(8) 0.2391(8) 0.3422(7) 0.047(2) Uani 1 1 d . . .
H25 H -0.2564 0.1895 0.3037 0.057 Uiso 1 1 calc R . .
C26 C -0.0841(9) 0.3441(8) 0.3152(6) 0.047(2) Uani 1 1 d . . .
H26 H -0.1193 0.3636 0.2576 0.056 Uiso 1 1 calc R . .
C27 C 0.0506(8) 0.4210(8) 0.3754(7) 0.042(2) Uani 1 1 d . . .
C28 C 0.1025(8) 0.3867(7) 0.4586(6) 0.0360(18) Uani 1 1 d . . .
H28 H 0.1937 0.4375 0.4980 0.043 Uiso 1 1 calc R . .
C29 C 0.0216(8) 0.2788(6) 0.4840(6) 0.0310(17) Uani 1 1 d . . .
C30 C 0.1345(12) 0.5408(10) 0.3517(9) 0.062(3) Uani 1 1 d . . .
C31 C 0.0860(9) 0.2482(8) 0.5737(6) 0.050(2) Uani 1 1 d . . .
O9 O -0.5381(7) 0.2019(7) 0.5860(6) 0.0600(18) Uani 1 1 d D . .
H9A H -0.535(7) 0.273(3) 0.614(5) 0.02(2) Uiso 1 1 d D . .
H9B H -0.617(4) 0.144(4) 0.573(10) 0.13(5) Uiso 1 1 d D . .

loop_
_atom_site_aniso_label
_atom_site_aniso_U_11
_atom_site_aniso_U_22
_atom_site_aniso_U_33
_atom_site_aniso_U_23
_atom_site_aniso_U_13
_atom_site_aniso_U_12
Zn1 0.0322(5) 0.0346(5) 0.0362(5) 0.0211(4) -0.0007(4) 0.0047(4)
Zn2 0.0300(5) 0.0368(6) 0.0403(5) 0.0244(4) -0.0025(4) 0.0022(4)
N1 0.034(3) 0.025(3) 0.032(3) 0.011(3) 0.003(3) 0.005(3)
N2 0.033(3) 0.042(4) 0.030(3) 0.025(3) 0.002(3) 0.011(3)
N3 0.031(3) 0.031(4) 0.041(4) 0.021(3) -0.004(3) 0.003(3)
O1 0.042(3) 0.051(4) 0.047(3) 0.016(3) -0.011(3) 0.010(3)
O2 0.046(4) 0.048(4) 0.086(5) 0.032(4) -0.009(3) -0.005(3)
O3 0.055(4) 0.033(4) 0.051(4) 0.013(3) 0.022(3) 0.006(3)
O4 0.042(3) 0.059(4) 0.045(3) 0.024(3) 0.012(3) 0.007(3)
O5 0.055(3) 0.037(3) 0.054(3) 0.033(3) -0.004(3) 0.009(3)
O6 0.103(6) 0.140(8) 0.181(9) 0.130(8) -0.091(6) -0.044(6)
O7 0.068(4) 0.045(4) 0.091(5) 0.036(4) 0.021(4) -0.005(4)
O8 0.134(7) 0.080(6) 0.112(6) 0.081(5) 0.049(5) 0.050(5)
C1 0.039(4) 0.038(5) 0.040(4) 0.022(4) -0.001(3) 0.011(4)
C2 0.034(4) 0.035(5) 0.036(4) 0.016(4) -0.008(3) 0.000(4)
C3 0.026(4) 0.043(5) 0.047(5) 0.023(4) 0.001(3) 0.005(4)
C4 0.029(4) 0.034(4) 0.027(4) 0.015(3) 0.002(3) 0.003(3)
C5 0.035(4) 0.031(4) 0.032(4) 0.021(3) -0.006(3) 0.002(3)
C6 0.032(4) 0.022(4) 0.028(4) 0.015(3) 0.002(3) 0.007(3)
C7 0.035(4) 0.037(5) 0.027(4) 0.017(3) 0.002(3) 0.006(4)
C8 0.028(4) 0.027(4) 0.037(4) 0.014(3) 0.000(3) 0.004(3)
C9 0.036(4) 0.036(4) 0.043(4) 0.026(4) 0.000(3) 0.015(4)
C10 0.028(4) 0.032(4) 0.031(4) 0.017(3) -0.002(3) 0.004(3)
C11 0.028(4) 0.043(5) 0.039(4) 0.023(4) 0.003(3) 0.000(4)
C12 0.033(4) 0.019(4) 0.030(4) 0.007(3) 0.005(3) 0.006(3)
C13 0.028(4) 0.054(5) 0.041(5) 0.028(4) -0.007(3) 0.001(4)
C14 0.039(4) 0.039(5) 0.051(5) 0.027(4) 0.002(4) -0.004(4)
C15 0.034(4) 0.032(4) 0.043(4) 0.023(4) -0.003(3) 0.006(4)
C16 0.034(4) 0.020(4) 0.030(4) 0.008(3) 0.002(3) 0.006(3)
C17 0.037(4) 0.048(5) 0.041(5) 0.029(4) -0.002(3) -0.003(4)
C18 0.041(5) 0.067(6) 0.050(5) 0.035(5) -0.005(4) 0.002(5)
C19 0.044(5) 0.035(5) 0.049(5) 0.030(4) 0.001(4) 0.002(4)
C20 0.031(4) 0.017(4) 0.037(4) 0.009(3) -0.002(3) 0.003(3)
C21 0.044(4) 0.032(4) 0.029(4) 0.019(3) -0.001(3) 0.007(4)
C22 0.038(5) 0.051(6) 0.042(5) 0.022(4) -0.001(4) 0.014(4)
C23 0.044(5) 0.026(5) 0.027(4) 0.018(4) -0.005(4) -0.007(4)
C24 0.033(4) 0.045(5) 0.020(4) 0.015(3) 0.003(3) 0.012(4)
C25 0.035(4) 0.051(5) 0.053(5) 0.035(4) -0.005(4) 0.000(4)
C26 0.059(5) 0.047(5) 0.046(5) 0.031(4) 0.002(4) 0.021(5)
C27 0.047(5) 0.046(5) 0.051(5) 0.033(4) 0.027(4) 0.023(4)
C28 0.027(4) 0.029(4) 0.049(5) 0.017(4) 0.005(3) 0.005(3)
C29 0.040(4) 0.019(4) 0.036(4) 0.013(3) 0.005(3) 0.010(3)
C30 0.087(8) 0.050(6) 0.073(7) 0.040(6) 0.054(6) 0.033(6)
C31 0.062(6) 0.028(4) 0.043(5) 0.013(4) -0.029(4) 0.000(4)
O9 0.041(4) 0.049(4) 0.089(5) 0.040(4) -0.009(3) 0.005(4)

loop_
_atom_type_symbol
_atom_type_description
_atom_type_scat_dispersion_real
_atom_type_scat_dispersion_imag
_atom_type_scat_source
C C 0.0033 0.0016 'International Tables Vol C Tables 4.2.6.8 and 6.1.1.4'
H H 0.0000 0.0000 'International Tables Vol C Tables 4.2.6.8 and 6.1.1.4'
N N 0.0061 0.0033 'International Tables Vol C Tables 4.2.6.8 and 6.1.1.4'
O O 0.0106 0.0060 'International Tables Vol C Tables 4.2.6.8 and 6.1.1.4'
Zn Zn 0.2839 1.4301 'International Tables Vol C Tables 4.2.6.8 and 6.1.1.4'

loop_
_geom_angle_atom_site_label_1
_geom_angle_atom_site_label_2
_geom_angle_atom_site_label_3
_geom_angle
_geom_angle_site_symmetry_1
_geom_angle_site_symmetry_3
O1 Zn1 O5 118.8(2) 1_445 2_556
O1 Zn1 O3 97.6(2) 1_445 .
O5 Zn1 O3 102.3(2) 2_556 .
O1 Zn1 N1 128.6(2) 1_445 .
O5 Zn1 N1 99.0(2) 2_556 .
O3 Zn1 N1 107.4(2) . .
O7 Zn2 O4 114.8(3) 2_566 .
O7 Zn2 O9 96.0(3) 2_566 .
O4 Zn2 O9 104.5(3) . .
O7 Zn2 N3 134.1(3) 2_566 1_556
O4 Zn2 N3 98.8(2) . 1_556
O9 Zn2 N3 105.2(3) . 1_556
C5 N1 C1 119.2(6) . .
C5 N1 Zn1 121.8(5) . .
C1 N1 Zn1 118.6(5) . .
C10 N2 C6 116.6(6) . .
C11 N3 C15 117.7(6) . .
C11 N3 Zn2 117.5(5) . 1_554
C15 N3 Zn2 124.6(5) . 1_554
C22 O1 Zn1 112.5(5) . 1_665
C23 O3 Zn1 142.8(6) . .
C23 O4 Zn2 134.4(5) . .
C31 O5 Zn1 115.3(5) . 2_556
C30 O7 Zn2 111.0(7) . 2_566
N1 C1 C2 120.5(7) . .
N1 C1 H1 119.8 . .
C2 C1 H1 119.8 . .
C3 C2 C1 119.9(7) . .
C3 C2 H2 120.1 . .
C1 C2 H2 120.1 . .
C2 C3 C4 120.5(7) . .
C2 C3 H3 119.8 . .
C4 C3 H3 119.8 . .
C3 C4 C5 116.5(7) . .
C3 C4 C6 124.5(6) . .
C5 C4 C6 119.1(6) . .
N1 C5 C4 123.4(6) . .
N1 C5 H5 118.3 . .
C4 C5 H5 118.3 . .
N2 C6 C7 123.3(6) . .
N2 C6 C4 114.7(6) . .
C7 C6 C4 121.9(6) . .
C6 C7 C8 119.2(6) . .
C6 C7 H7 120.4 . .
C8 C7 H7 120.4 . .
C9 C8 C7 118.0(7) . .
C9 C8 C16 119.6(6) . .
C7 C8 C16 122.4(6) . .
C8 C9 C10 120.0(6) . .
C8 C9 H9 120.0 . .
C10 C9 H9 120.0 . .
N2 C10 C9 122.4(6) . .
N2 C10 C12 116.0(6) . .
C9 C10 C12 121.6(6) . .
N3 C11 C12 124.6(7) . .
N3 C11 H11 117.7 . .
C12 C11 H11 117.7 . .
C13 C12 C11 117.1(6) . .
C13 C12 C10 123.6(6) . .
C11 C12 C10 119.2(6) . .
C12 C13 C14 118.0(7) . .
C12 C13 H13 121.0 . .
C14 C13 H13 121.0 . .
C15 C14 C13 121.3(7) . .
C15 C14 H14 119.4 . .
C13 C14 H14 119.4 . .
N3 C15 C14 121.1(7) . .
N3 C15 H15 119.4 . .
C14 C15 H15 119.4 . .
C21 C16 C17 116.8(7) . .
C21 C16 C8 123.4(6) . .
C17 C16 C8 119.8(6) . .
C18 C17 C16 122.3(7) . .
C18 C17 H17 118.8 . .
C16 C17 H17 118.8 . .
C19 C18 C17 119.3(7) . .
C19 C18 H18 120.3 . .
C17 C18 H18 120.3 . .
C20 C19 C18 120.4(7) . .
C20 C19 H19 119.8 . .
C18 C19 H19 119.8 . .
C19 C20 C21 118.9(6) . .
C19 C20 C22 117.9(7) . .
C21 C20 C22 123.2(6) . .
C16 C21 C20 122.1(6) . .
C16 C21 H21 119.0 . .
C20 C21 H21 119.0 . .
O2 C22 O1 125.0(7) . .
O2 C22 C20 120.5(7) . .
O1 C22 C20 114.6(7) . .
O3 C23 O4 120.5(7) . .
O3 C23 C24 120.6(8) . .
O4 C23 C24 118.3(7) . .
C29 C24 C25 118.4(7) . .
C29 C24 C23 124.1(6) . .
C25 C24 C23 117.5(6) . .
C26 C25 C24 122.6(7) . .
C26 C25 H25 118.7 . .
C24 C25 H25 118.7 . .
C25 C26 C27 118.8(7) . .
C25 C26 H26 120.6 . .
C27 C26 H26 120.6 . .
C26 C27 C28 119.2(7) . .
C26 C27 C30 119.0(8) . .
C28 C27 C30 121.8(8) . .
C29 C28 C27 121.7(7) . .
C29 C28 H28 119.2 . .
C27 C28 H28 119.2 . .
C24 C29 C28 119.3(7) . .
C24 C29 C31 122.5(7) . .
C28 C29 C31 118.2(7) . .
O8 C30 O7 122.8(10) . .
O8 C30 C27 119.6(10) . .
O7 C30 C27 117.6(9) . .
O6 C31 O5 122.8(7) . .
O6 C31 C29 118.9(8) . .
O5 C31 C29 118.3(7) . .
Zn2 O9 H9A 101(5) . .
Zn2 O9 H9B 139(6) . .
H9A O9 H9B 116(2) . .

loop_
_geom_bond_atom_site_label_1
_geom_bond_atom_site_label_2
_geom_bond_distance
_geom_bond_site_symmetry_2
Zn1 O1 1.940(5) 1_445
Zn1 O5 1.973(5) 2_556
Zn1 O3 2.006(6) .
Zn1 N1 2.042(6) .
Zn2 O7 1.922(7) 2_566
Zn2 O4 1.956(6) .
Zn2 O9 1.975(6) .
Zn2 N3 2.032(6) 1_556
N1 C5 1.333(8) .
N1 C1 1.350(8) .
N2 C10 1.346(8) .
N2 C6 1.349(8) .
N3 C11 1.331(8) .
N3 C15 1.349(9) .
N3 Zn2 2.032(6) 1_554
O1 C22 1.279(9) .
O1 Zn1 1.940(5) 1_665
O2 C22 1.207(10) .
O3 C23 1.249(9) .
O4 C23 1.281(9) .
O5 C31 1.249(10) .
O5 Zn1 1.973(5) 2_556
O6 C31 1.234(10) .
O7 C30 1.258(12) .
O7 Zn2 1.922(7) 2_566
O8 C30 1.240(12) .
C1 C2 1.387(10) .
C1 H1 0.9300 .
C2 C3 1.378(10) .
C2 H2 0.9300 .
C3 C4 1.379(9) .
C3 H3 0.9300 .
C4 C5 1.407(10) .
C4 C6 1.496(9) .
C5 H5 0.9300 .
C6 C7 1.380(10) .
C7 C8 1.380(9) .
C7 H7 0.9300 .
C8 C9 1.365(9) .
C8 C16 1.506(9) .
C9 C10 1.388(10) .
C9 H9 0.9300 .
C10 C12 1.488(9) .
C11 C12 1.387(9) .
C11 H11 0.9300 .
C12 C13 1.386(10) .
C13 C14 1.392(9) .
C13 H13 0.9300 .
C14 C15 1.360(10) .
C14 H14 0.9300 .
C15 H15 0.9300 .
C16 C21 1.385(9) .
C16 C17 1.388(10) .
C17 C18 1.382(11) .
C17 H17 0.9300 .
C18 C19 1.378(10) .
C18 H18 0.9300 .
C19 C20 1.378(10) .
C19 H19 0.9300 .
C20 C21 1.397(10) .
C20 C22 1.520(10) .
C21 H21 0.9300 .
C23 C24 1.507(10) .
C24 C29 1.381(9) .
C24 C25 1.404(10) .
C25 C26 1.368(11) .
C25 H25 0.9300 .
C26 C27 1.385(11) .
C26 H26 0.9300 .
C27 C28 1.394(10) .
C27 C30 1.495(12) .
C28 C29 1.386(10) .
C28 H28 0.9300 .
C29 C31 1.496(10) .
O9 H9A 0.818(10) .
O9 H9B 0.820(10) .

loop_
_geom_torsion_atom_site_label_1
_geom_torsion_atom_site_label_2
_geom_torsion_atom_site_label_3
_geom_torsion_atom_site_label_4
_geom_torsion
_geom_torsion_site_symmetry_1
_geom_torsion_site_symmetry_2
_geom_torsion_site_symmetry_3
_geom_torsion_site_symmetry_4
O1 Zn1 N1 C5 34.5(7) 1_445 . . .
O5 Zn1 N1 C5 173.2(6) 2_556 . . .
O3 Zn1 N1 C5 -80.8(6) . . . .
O1 Zn1 N1 C1 -153.2(5) 1_445 . . .
O5 Zn1 N1 C1 -14.6(6) 2_556 . . .
O3 Zn1 N1 C1 91.4(6) . . . .
O1 Zn1 O3 C23 -125.4(9) 1_445 . . .
O5 Zn1 O3 C23 112.8(9) 2_556 . . .
N1 Zn1 O3 C23 9.1(9) . . . .
O7 Zn2 O4 C23 39.3(8) 2_566 . . .
O9 Zn2 O4 C23 143.1(7) . . . .
N3 Zn2 O4 C23 -108.7(7) 1_556 . . .
C5 N1 C1 C2 4.4(11) . . . .
Zn1 N1 C1 C2 -168.1(6) . . . .
N1 C1 C2 C3 -2.5(12) . . . .
C1 C2 C3 C4 0.4(12) . . . .
C2 C3 C4 C5 -0.1(12) . . . .
C2 C3 C4 C6 179.3(7) . . . .
C1 N1 C5 C4 -4.2(11) . . . .
Zn1 N1 C5 C4 167.9(6) . . . .
C3 C4 C5 N1 2.1(12) . . . .
C6 C4 C5 N1 -177.3(7) . . . .
C10 N2 C6 C7 -4.0(11) . . . .
C10 N2 C6 C4 178.9(6) . . . .
C3 C4 C6 N2 178.9(7) . . . .
C5 C4 C6 N2 -1.7(10) . . . .
C3 C4 C6 C7 1.8(12) . . . .
C5 C4 C6 C7 -178.8(7) . . . .
N2 C6 C7 C8 1.7(12) . . . .
C4 C6 C7 C8 178.5(7) . . . .
C6 C7 C8 C9 4.4(11) . . . .
C6 C7 C8 C16 -175.8(7) . . . .
C7 C8 C9 C10 -7.8(11) . . . .
C16 C8 C9 C10 172.3(7) . . . .
C6 N2 C10 C9 0.4(11) . . . .
C6 N2 C10 C12 179.4(6) . . . .
C8 C9 C10 N2 5.6(12) . . . .
C8 C9 C10 C12 -173.3(7) . . . .
C15 N3 C11 C12 -4.4(12) . . . .
Zn2 N3 C11 C12 -180.0(6) 1_554 . . .
N3 C11 C12 C13 3.7(12) . . . .
N3 C11 C12 C10 -178.2(7) . . . .
N2 C10 C12 C13 13.4(11) . . . .
C9 C10 C12 C13 -167.6(8) . . . .
N2 C10 C12 C11 -164.6(7) . . . .
C9 C10 C12 C11 14.4(11) . . . .
C11 C12 C13 C14 -1.5(12) . . . .
C10 C12 C13 C14 -179.5(7) . . . .
C12 C13 C14 C15 0.4(13) . . . .
C11 N3 C15 C14 3.0(11) . . . .
Zn2 N3 C15 C14 178.2(6) 1_554 . . .
C13 C14 C15 N3 -1.1(13) . . . .
C9 C8 C16 C21 161.8(7) . . . .
C7 C8 C16 C21 -18.1(12) . . . .
C9 C8 C16 C17 -20.6(11) . . . .
C7 C8 C16 C17 159.5(8) . . . .
C21 C16 C17 C18 -2.6(13) . . . .
C8 C16 C17 C18 179.7(8) . . . .
C16 C17 C18 C19 -0.8(14) . . . .
C17 C18 C19 C20 3.0(14) . . . .
C18 C19 C20 C21 -1.7(12) . . . .
C18 C19 C20 C22 178.5(8) . . . .
C17 C16 C21 C20 3.9(11) . . . .
C8 C16 C21 C20 -178.4(7) . . . .
C19 C20 C21 C16 -1.9(12) . . . .
C22 C20 C21 C16 177.9(7) . . . .
Zn1 O1 C22 O2 4.9(12) 1_665 . . .
Zn1 O1 C22 C20 -176.2(5) 1_665 . . .
C19 C20 C22 O2 25.7(12) . . . .
C21 C20 C22 O2 -154.1(8) . . . .
C19 C20 C22 O1 -153.2(8) . . . .
C21 C20 C22 O1 26.9(12) . . . .
Zn1 O3 C23 O4 172.5(6) . . . .
Zn1 O3 C23 C24 1.5(13) . . . .
Zn2 O4 C23 O3 160.4(6) . . . .
Zn2 O4 C23 C24 -28.4(10) . . . .
O3 C23 C24 C29 -88.4(9) . . . .
O4 C23 C24 C29 100.4(9) . . . .
O3 C23 C24 C25 93.6(10) . . . .
O4 C23 C24 C25 -77.6(9) . . . .
C29 C24 C25 C26 1.5(13) . . . .
C23 C24 C25 C26 179.6(8) . . . .
C24 C25 C26 C27 -2.6(13) . . . .
C25 C26 C27 C28 2.5(13) . . . .
C25 C26 C27 C30 -175.6(8) . . . .
C26 C27 C28 C29 -1.2(12) . . . .
C30 C27 C28 C29 176.8(8) . . . .
C25 C24 C29 C28 -0.2(11) . . . .
C23 C24 C29 C28 -178.2(7) . . . .
C25 C24 C29 C31 -179.4(8) . . . .
C23 C24 C29 C31 2.6(12) . . . .
C27 C28 C29 C24 0.1(12) . . . .
C27 C28 C29 C31 179.4(7) . . . .
Zn2 O7 C30 O8 6.9(12) 2_566 . . .
Zn2 O7 C30 C27 -169.7(6) 2_566 . . .
C26 C27 C30 O8 6.3(13) . . . .
C28 C27 C30 O8 -171.7(9) . . . .
C26 C27 C30 O7 -177.0(8) . . . .
C28 C27 C30 O7 5.0(13) . . . .
Zn1 O5 C31 O6 -8.2(14) 2_556 . . .
Zn1 O5 C31 C29 168.7(5) 2_556 . . .
C24 C29 C31 O6 167.2(10) . . . .
C28 C29 C31 O6 -12.1(14) . . . .
C24 C29 C31 O5 -9.8(12) . . . .
C28 C29 C31 O5 170.9(8) . . . .
